data_2013028
loop_
_publ_author_name
'Haquette, Pierre'
'Lebideau, Franck'
'Dagorne, Samuel'
'Marrot, J\'er\^ome'
'Jaouen, G\'erard'

_publ_section_title
;
 A new optically pure half-sandwich Cp--Ru diphosphine complex with a
 chiral metal centre, (<i>S</i>)-Ru(\h^5^-C~5~H~5~)(EPHOS)Cl {EPHOS is
 (+)-(1<i>R</i>,2<i>S</i>)-2-[(diphenylphosphino)methylamino]-1-phenylpropyl
 diphenylphosphinite}
;
_journal_issue 11
_journal_name_full 'Acta Crystallographica Section C'
_journal_page_first m551
_journal_page_last m552
_journal_paper_doi 10.1107/S0108270102018395
_journal_volume 58
_journal_year 2002
_chemical_formula_iupac '[Ru (C5 H5) Cl (C34 H33 N O P2)]'
_chemical_formula_moiety 'C39 H38 Cl N O P2 Ru'
_chemical_formula_sum 'C39 H38 Cl N O P2 Ru'
_chemical_formula_weight 735.16
_chemical_name_common (S)-Ru(\h^5^-C~5~H~5){(+)EPHOS}Cl
_chemical_name_systematic
;chloro(\h^5^-cyclopentadienyl)-(+)-{(2S,3R)-2-[(diphenylphosphino)methylamino]-
3-phenylpropyl
 diphenylphosphinite-\k^2^P,P'}ruthenium(II)
;
_space_group_IT_number 19
_symmetry_cell_setting orthorhombic
_symmetry_space_group_name_Hall 'P 2ac 2ab'
_symmetry_space_group_name_H-M 'P 21 21 21'
_atom_sites_solution_hydrogens geom
_atom_sites_solution_primary direct
_atom_sites_solution_secondary difmap
_cell_angle_alpha 90
_cell_angle_beta 90
_cell_angle_gamma 90
_cell_formula_units_Z 4
_cell_length_a 13.27340(10)
_cell_length_b 14.33760(10)
_cell_length_c 18.6640(2)
_cell_measurement_reflns_used 14894
_cell_measurement_temperature 296(2)
_cell_measurement_theta_max 29.97
_cell_measurement_theta_min 1.79
_cell_volume 3551.92(5)
_computing_cell_refinement SMART
_computing_data_collection 'SMART (Bruker, 2001)'
_computing_data_reduction 'SHELXTL (Bruker, 2001)'
_computing_molecular_graphics SHELXTL
_computing_publication_material SHELXTL
_computing_structure_refinement 'SHELXL97 (Sheldrick, 1997)'
_computing_structure_solution 'SHELXS97 (Sheldrick, 1997)'
_diffrn_ambient_temperature 296(2)
_diffrn_measured_fraction_theta_full 0.983
_diffrn_measured_fraction_theta_max 0.929
_diffrn_measurement_device_type 'Make Model CCD area-detector'
_diffrn_measurement_method '\f and \w'
_diffrn_radiation_monochromator graphite
_diffrn_radiation_source 'fine-focus sealed tube'
_diffrn_radiation_type MoK\a
_diffrn_radiation_wavelength 0.71073
_diffrn_reflns_av_R_equivalents 0.044
_diffrn_reflns_av_sigmaI/netI 0.062
_diffrn_reflns_limit_h_max 13
_diffrn_reflns_limit_h_min -18
_diffrn_reflns_limit_k_max 19
_diffrn_reflns_limit_k_min -18
_diffrn_reflns_limit_l_max 24
_diffrn_reflns_limit_l_min -22
_diffrn_reflns_number 25398
_diffrn_reflns_theta_full 29.00
_diffrn_reflns_theta_max 29.97
_diffrn_reflns_theta_min 1.79
_diffrn_standards_decay_% 0
_diffrn_standards_interval_count 0
_diffrn_standards_interval_time 0
_diffrn_standards_number 0
_exptl_absorpt_coefficient_mu 0.638
_exptl_absorpt_correction_T_max 0.916
_exptl_absorpt_correction_T_min 0.832
_exptl_absorpt_correction_type multi-scan
_exptl_absorpt_process_details '(SADABS; Sheldrick, 1996)'
_exptl_crystal_colour blue
_exptl_crystal_density_diffrn 1.375
_exptl_crystal_density_meas ?
_exptl_crystal_density_method 'not measured'
_exptl_crystal_description parallelepiped
_exptl_crystal_F_000 1512
_exptl_crystal_size_max 0.30
_exptl_crystal_size_mid 0.28
_exptl_crystal_size_min 0.14
_refine_diff_density_max 0.37
_refine_diff_density_min -0.59
_refine_ls_abs_structure_details 'Flack (1983), with 3652 Friedel pairs Query'
_refine_ls_abs_structure_Flack -0.03(2)
_refine_ls_extinction_coef 0.00095(12)
_refine_ls_extinction_expression Fc^*^=kFc[1+0.001xFc^2^\l^3^/sin(2\q)]^-1/4^
_refine_ls_extinction_method 'SHELXL97 (Sheldrick, 1997)'
_refine_ls_goodness_of_fit_ref 1.005
_refine_ls_hydrogen_treatment constr
_refine_ls_matrix_type full
_refine_ls_number_parameters 409
_refine_ls_number_reflns 9351
_refine_ls_number_restraints 0
_refine_ls_restrained_S_all 1.005
_refine_ls_R_factor_all 0.073
_refine_ls_R_factor_gt 0.038
_refine_ls_shift/su_max 0.015
_refine_ls_shift/su_mean 0.000
_refine_ls_structure_factor_coef Fsqd
_refine_ls_weighting_details 'calc w = 1/[\s^2^(Fo^2^)+(0.0316P)^2^] where P=(Fo^2^+2Fc^2^)/3'
_refine_ls_weighting_scheme calc
_refine_ls_wR_factor_gt 0.067
_refine_ls_wR_factor_ref 0.078
_reflns_number_gt 6619
_reflns_number_total 9351
_reflns_threshold_expression I>2\s(I)
_cod_data_source_file gd1228.cif
_cod_data_source_block I
_cod_depositor_comments
;
The following automatic conversions were performed:
'_symmetry_cell_setting' value 'Orthorhombic' changed to 'orthorhombic'
according to '/home/saulius/struct/CIF-dictionaries/cif_core.dic'
dictionary named 'cif_core.dic' version 2.4.1 from 2010-06-29.

Automatic conversion script
Id: cif_fix_enum 1527 2010-12-29 10:47:43Z saulius 

The following automatic conversions were performed:

'_symmetry_cell_setting' value 'Orthorhombic' changed to
'orthorhombic' according to
/home/saulius/struct/CIF-dictionaries/cif_core.dic dictionary named
'cif_core.dic' version 2.4.1 from 2010-06-29.

Automatic conversion script
Id: cif_fix_values 1715 2011-07-08 13:25:40Z adriana 

The following automatic conversions were performed:

'_exptl_crystal_density_meas' value 'not measured' was changed to '?'
- the value is perceived as not measured.

Automatic conversion script
Id: cif_fix_values 3008 2015-01-20 13:52:24Z robertas 
;
_cod_database_code 2013028
_cod_database_fobs_code 2013028

loop_
_symmetry_equiv_pos_as_xyz
'x, y, z'
'-x+1/2, -y, z+1/2'
'-x, y+1/2, -z+1/2'
'x+1/2, -y+1/2, -z'

loop_
_atom_site_label
_atom_site_fract_x
_atom_site_fract_y
_atom_site_fract_z
_atom_site_U_iso_or_equiv
_atom_site_adp_type
_atom_site_calc_flag
_atom_site_refinement_flags
_atom_site_occupancy
_atom_site_disorder_assembly
_atom_site_disorder_group
_atom_site_type_symbol
Ru 0.229564(19) 0.152984(16) 0.790951(14) 0.04018(7) Uani d . 1 . . Ru
P1 0.35701(6) 0.24549(5) 0.74856(4) 0.03655(17) Uani d . 1 . . P
P2 0.11931(5) 0.20328(5) 0.70658(5) 0.03585(16) Uani d . 1 . . P
Cl 0.18925(7) 0.26810(6) 0.88273(5) 0.0595(2) Uani d . 1 . . Cl
O 0.15088(16) 0.28621(13) 0.65111(11) 0.0410(5) Uani d . 1 . . O
N 0.33216(17) 0.35627(16) 0.72425(13) 0.0414(6) Uani d . 1 . . N
C1 0.4254(2) 0.1981(2) 0.67102(18) 0.0471(8) Uani d . 1 . . C
C2 0.3710(3) 0.1468(3) 0.62076(19) 0.0629(10) Uani d . 1 . . C
H2 0.3035 0.1334 0.6291 0.075 Uiso calc R 1 . . H
C3 0.4168(4) 0.1155(4) 0.5585(2) 0.0898(15) Uani d . 1 . . C
H3 0.3794 0.0826 0.5248 0.108 Uiso calc R 1 . . H
C4 0.5170(4) 0.1328(4) 0.5463(3) 0.1032(18) Uani d . 1 . . C
H4 0.5476 0.1109 0.5048 0.124 Uiso calc R 1 . . H
C5 0.5708(4) 0.1817(4) 0.5946(3) 0.1038(19) Uani d . 1 . . C
H5 0.6388 0.1931 0.5864 0.125 Uiso calc R 1 . . H
C6 0.5257(3) 0.2151(3) 0.6564(2) 0.0737(12) Uani d . 1 . . C
H6 0.5638 0.2496 0.6888 0.088 Uiso calc R 1 . . H
C7 0.4569(2) 0.2556(2) 0.81635(16) 0.0438(8) Uani d . 1 . . C
C8 0.5259(3) 0.1846(3) 0.8276(2) 0.0586(10) Uani d . 1 . . C
H8 0.5280 0.1345 0.7961 0.070 Uiso calc R 1 . . H
C9 0.5919(3) 0.1872(3) 0.8853(2) 0.0737(12) Uani d . 1 . . C
H9 0.6369 0.1384 0.8926 0.088 Uiso calc R 1 . . H
C10 0.5912(3) 0.2608(4) 0.9310(2) 0.0822(14) Uani d . 1 . . C
H10 0.6352 0.2624 0.9698 0.099 Uiso calc R 1 . . H
C11 0.5242(3) 0.3335(4) 0.9193(2) 0.0883(14) Uani d . 1 . . C
H11 0.5244 0.3845 0.9500 0.106 Uiso calc R 1 . . H
C12 0.4570(3) 0.3312(3) 0.8627(2) 0.0645(11) Uani d . 1 . . C
H12 0.4120 0.3801 0.8558 0.077 Uiso calc R 1 . . H
C13 0.2312(2) 0.39628(18) 0.73452(15) 0.0376(6) Uani d . 1 . . C
H13 0.2003 0.3611 0.7738 0.045 Uiso calc R 1 . . H
C14 0.1614(2) 0.38363(19) 0.66942(17) 0.0397(7) Uani d . 1 . . C
H14 0.0946 0.4079 0.6820 0.048 Uiso calc R 1 . . H
C15 0.1954(2) 0.4311(2) 0.60154(17) 0.0435(8) Uani d . 1 . . C
C16 0.2613(3) 0.3889(2) 0.55473(18) 0.0554(9) Uani d . 1 . . C
H16 0.2849 0.3293 0.5649 0.066 Uiso calc R 1 . . H
C17 0.2934(3) 0.4335(3) 0.4925(2) 0.0740(12) Uani d . 1 . . C
H17 0.3377 0.4037 0.4614 0.089 Uiso calc R 1 . . H
C18 0.2595(4) 0.5210(3) 0.4774(2) 0.0840(14) Uani d . 1 . . C
H18 0.2817 0.5512 0.4361 0.101 Uiso calc R 1 . . H
C19 0.1936(4) 0.5649(3) 0.5221(2) 0.0790(14) Uani d . 1 . . C
H19 0.1703 0.6243 0.5109 0.095 Uiso calc R 1 . . H
C20 0.1605(3) 0.5201(2) 0.5853(2) 0.0609(10) Uani d . 1 . . C
H20 0.1157 0.5500 0.6160 0.073 Uiso calc R 1 . . H
C21 -0.0096(2) 0.2360(2) 0.73185(18) 0.0463(8) Uani d . 1 . . C
C22 -0.0778(3) 0.2623(2) 0.6790(2) 0.0617(10) Uani d . 1 . . C
H22 -0.0561 0.2671 0.6318 0.074 Uiso calc R 1 . . H
C23 -0.1772(3) 0.2812(2) 0.6953(3) 0.0743(13) Uani d . 1 . . C
H23 -0.2221 0.2978 0.6592 0.089 Uiso calc R 1 . . H
C24 -0.2094(3) 0.2754(3) 0.7654(3) 0.0787(14) Uani d . 1 . . C
H24 -0.2762 0.2885 0.7767 0.094 Uiso calc R 1 . . H
C25 -0.1438(3) 0.2506(3) 0.8181(3) 0.0761(12) Uani d . 1 . . C
H25 -0.1659 0.2471 0.8653 0.091 Uiso calc R 1 . . H
C26 -0.0431(3) 0.2305(2) 0.8016(2) 0.0573(9) Uani d . 1 . . C
H26 0.0013 0.2133 0.8378 0.069 Uiso calc R 1 . . H
C27 0.0879(2) 0.1185(2) 0.63631(18) 0.0438(8) Uani d . 1 . . C
C28 0.0351(3) 0.0382(2) 0.6554(2) 0.0592(10) Uani d . 1 . . C
H28 0.0145 0.0299 0.7025 0.071 Uiso calc R 1 . . H
C29 0.0130(3) -0.0297(3) 0.6044(3) 0.0756(13) Uani d . 1 . . C
H29 -0.0213 -0.0836 0.6176 0.091 Uiso calc R 1 . . H
C30 0.0419(4) -0.0167(3) 0.5345(3) 0.0924(16) Uani d . 1 . . C
H30 0.0268 -0.0617 0.5003 0.111 Uiso calc R 1 . . H
C31 0.0932(4) 0.0628(4) 0.5148(3) 0.0933(16) Uani d . 1 . . C
H31 0.1124 0.0716 0.4674 0.112 Uiso calc R 1 . . H
C32 0.1159(3) 0.1293(3) 0.5656(2) 0.0613(10) Uani d . 1 . . C
H32 0.1508 0.1826 0.5519 0.074 Uiso calc R 1 . . H
C33 0.4127(3) 0.4153(2) 0.6967(2) 0.0630(11) Uani d . 1 . . C
H33A 0.4309 0.3951 0.6494 0.095 Uiso calc R 1 . . H
H33B 0.4702 0.4110 0.7277 0.095 Uiso calc R 1 . . H
H33C 0.3899 0.4789 0.6949 0.095 Uiso calc R 1 . . H
C34 0.2333(3) 0.4989(2) 0.75890(19) 0.0583(9) Uani d . 1 . . C
H34A 0.2762 0.5049 0.8000 0.087 Uiso calc R 1 . . H
H34B 0.1663 0.5185 0.7711 0.087 Uiso calc R 1 . . H
H34C 0.2586 0.5372 0.7207 0.087 Uiso calc R 1 . . H
C35 0.2137(4) 0.0448(3) 0.8764(3) 0.0828(14) Uani d . 1 . . C
H35 0.1868 0.0568 0.9215 0.099 Uiso calc R 1 . . H
C36 0.1602(4) 0.0152(3) 0.8174(3) 0.0752(13) Uani d . 1 . . C
H36 0.0914 0.0031 0.8161 0.090 Uiso calc R 1 . . H
C37 0.2282(4) 0.0064(2) 0.7588(2) 0.0671(10) Uani d . 1 . . C
H37 0.2123 -0.0114 0.7122 0.080 Uiso calc R 1 . . H
C38 0.3244(3) 0.0299(2) 0.7853(3) 0.0722(12) Uani d . 1 . . C
H38 0.3836 0.0292 0.7586 0.087 Uiso calc R 1 . . H
C39 0.3175(4) 0.0540(3) 0.8570(3) 0.0835(14) Uani d . 1 . . C
H39 0.3700 0.0726 0.8868 0.100 Uiso calc R 1 . . H

loop_
_atom_site_aniso_label
_atom_site_aniso_U_11
_atom_site_aniso_U_22
_atom_site_aniso_U_33
_atom_site_aniso_U_12
_atom_site_aniso_U_13
_atom_site_aniso_U_23
Ru 0.04404(13) 0.03420(11) 0.04231(13) -0.00152(11) -0.00047(12) 0.00669(12)
P1 0.0351(4) 0.0374(4) 0.0371(4) 0.0005(4) -0.0021(3) 0.0008(3)
P2 0.0357(4) 0.0313(3) 0.0405(4) -0.0031(3) 0.0028(4) -0.0002(4)
Cl 0.0789(6) 0.0613(5) 0.0382(5) -0.0063(5) 0.0087(4) -0.0042(4)
O 0.0470(13) 0.0359(11) 0.0400(12) -0.0075(10) -0.0017(10) 0.0012(9)
N 0.0327(13) 0.0362(12) 0.0553(17) -0.0039(11) -0.0036(10) 0.0082(13)
C1 0.0384(18) 0.0532(19) 0.050(2) 0.0054(16) 0.0008(15) -0.0029(17)
C2 0.054(2) 0.074(2) 0.061(2) 0.003(2) 0.0081(17) -0.028(2)
C3 0.088(3) 0.103(4) 0.078(3) 0.009(3) 0.009(3) -0.041(3)
C4 0.084(3) 0.135(5) 0.091(4) 0.003(3) 0.040(3) -0.045(3)
C5 0.068(3) 0.140(5) 0.103(4) -0.013(3) 0.037(3) -0.038(4)
C6 0.050(2) 0.096(3) 0.075(3) -0.008(2) 0.018(2) -0.018(2)
C7 0.0384(17) 0.0517(19) 0.0412(19) 0.0008(16) -0.0031(13) 0.0063(15)
C8 0.046(2) 0.067(2) 0.064(2) 0.0040(18) -0.0104(18) 0.0038(19)
C9 0.051(2) 0.095(3) 0.076(3) 0.008(2) -0.016(2) 0.022(3)
C10 0.060(3) 0.134(4) 0.052(3) 0.000(3) -0.020(2) 0.007(3)
C11 0.076(3) 0.118(4) 0.070(3) 0.003(3) -0.019(2) -0.028(3)
C12 0.054(2) 0.081(3) 0.059(2) 0.008(2) -0.0132(18) -0.011(2)
C13 0.0399(15) 0.0305(13) 0.0425(16) -0.0013(14) 0.0046(14) -0.0009(12)
C14 0.0369(18) 0.0303(14) 0.052(2) 0.0008(13) -0.0005(14) 0.0042(14)
C15 0.0465(19) 0.0397(16) 0.0444(19) -0.0077(14) -0.0115(15) 0.0096(14)
C16 0.058(2) 0.0600(19) 0.049(2) -0.0104(19) -0.0006(18) 0.0144(16)
C17 0.084(3) 0.088(3) 0.050(2) -0.023(3) 0.004(2) 0.011(2)
C18 0.106(4) 0.086(3) 0.061(3) -0.034(3) -0.018(3) 0.029(2)
C19 0.105(4) 0.053(2) 0.080(3) -0.022(2) -0.038(3) 0.031(2)
C20 0.071(3) 0.0451(19) 0.067(3) -0.0086(19) -0.028(2) 0.0124(18)
C21 0.0391(18) 0.0305(15) 0.069(2) -0.0030(14) 0.0075(16) -0.0042(15)
C22 0.050(2) 0.052(2) 0.083(3) 0.0025(18) -0.0043(19) 0.0019(19)
C23 0.044(2) 0.059(2) 0.121(4) 0.0018(18) -0.007(2) 0.003(2)
C24 0.047(3) 0.054(2) 0.135(5) 0.0059(18) 0.021(3) -0.001(2)
C25 0.067(3) 0.067(2) 0.094(3) -0.006(2) 0.033(2) -0.003(2)
C26 0.048(2) 0.052(2) 0.073(3) -0.0006(16) 0.0191(19) -0.0017(19)
C27 0.0362(18) 0.0409(17) 0.054(2) -0.0020(14) -0.0040(15) -0.0044(15)
C28 0.055(2) 0.048(2) 0.076(3) -0.0089(17) -0.0082(19) -0.0005(19)
C29 0.064(3) 0.051(2) 0.111(4) -0.014(2) -0.012(3) -0.021(2)
C30 0.102(4) 0.083(3) 0.093(4) -0.013(3) 0.000(3) -0.047(3)
C31 0.090(3) 0.106(4) 0.084(3) -0.031(3) 0.017(3) -0.052(3)
C32 0.063(2) 0.065(2) 0.056(2) -0.0117(19) 0.0045(18) -0.0172(19)
C33 0.046(2) 0.055(2) 0.089(3) -0.0103(16) 0.002(2) 0.019(2)
C34 0.075(2) 0.0404(16) 0.059(2) 0.0039(19) -0.007(2) -0.0078(15)
C35 0.124(5) 0.054(2) 0.070(3) -0.011(3) 0.007(3) 0.036(2)
C36 0.074(3) 0.044(2) 0.108(4) -0.007(2) -0.001(3) 0.026(2)
C37 0.077(3) 0.0311(16) 0.093(3) 0.001(2) -0.010(3) 0.0051(17)
C38 0.063(3) 0.0441(19) 0.110(4) 0.0105(18) -0.008(3) 0.018(2)
C39 0.087(3) 0.062(3) 0.101(4) -0.004(2) -0.031(3) 0.039(3)

loop_
_atom_type_symbol
_atom_type_description
_atom_type_scat_dispersion_real
_atom_type_scat_dispersion_imag
_atom_type_scat_source
C C 0.0033 0.0016 'International Tables Vol C Tables 4.2.6.8 and 6.1.1.4'
H H 0.0000 0.0000 'International Tables Vol C Tables 4.2.6.8 and 6.1.1.4'
N N 0.0061 0.0033 'International Tables Vol C Tables 4.2.6.8 and 6.1.1.4'
O O 0.0106 0.0060 'International Tables Vol C Tables 4.2.6.8 and 6.1.1.4'
P P 0.1023 0.0942 'International Tables Vol C Tables 4.2.6.8 and 6.1.1.4'
Cl Cl 0.1484 0.1585 'International Tables Vol C Tables 4.2.6.8 and 6.1.1.4'
Ru Ru -1.2594 0.8363 'International Tables Vol C Tables 4.2.6.8 and 6.1.1.4'

loop_
_geom_angle_atom_site_label_1
_geom_angle_atom_site_label_2
_geom_angle_atom_site_label_3
_geom_angle
_geom_angle_publ_flag
C38 Ru C37 37.76(15) no
C38 Ru C39 36.88(17) no
C37 Ru C39 62.67(17) no
C38 Ru C35 61.65(18) no
C37 Ru C35 61.83(17) no
C39 Ru C35 37.51(16) no
C38 Ru C36 62.05(16) no
C37 Ru C36 37.59(15) no
C39 Ru C36 61.81(16) no
C35 Ru C36 35.90(15) no
C38 Ru P2 126.79(14) yes
C37 Ru P2 96.31(12) no
C39 Ru P2 158.67(13) no
C35 Ru P2 130.98(15) no
C36 Ru P2 99.71(12) no
C38 Ru P1 91.46(11) yes
C37 Ru P1 117.90(13) no
C39 Ru P1 100.03(13) no
C35 Ru P1 135.88(15) no
C36 Ru P1 153.20(13) no
P2 Ru P1 93.01(3) yes
C38 Ru Cl 135.41(15) yes
C37 Ru Cl 147.36(12) no
C39 Ru Cl 99.09(16) no
C35 Ru Cl 87.00(13) no
C36 Ru Cl 110.64(14) no
P2 Ru Cl 97.53(3) yes
P1 Ru Cl 90.73(3) yes
N P1 C1 103.47(14) no
N P1 C7 104.60(14) no
C1 P1 C7 102.41(15) no
N P1 Ru 119.63(9) no
C1 P1 Ru 115.00(12) no
C7 P1 Ru 109.91(10) no
O P2 C21 102.49(13) no
O P2 C27 95.05(13) no
C21 P2 C27 98.08(14) no
O P2 Ru 120.45(8) no
C21 P2 Ru 120.29(12) no
C27 P2 Ru 115.60(10) no
C14 O P2 125.41(19) no
C33 N C13 119.2(2) no
C33 N P1 120.0(2) no
C13 N P1 120.74(18) no
C6 C1 C2 117.4(3) no
C6 C1 P1 124.5(3) no
C2 C1 P1 118.0(3) no
C3 C2 C1 120.6(4) no
C3 C2 H2 119.7 no
C1 C2 H2 119.7 no
C4 C3 C2 120.3(4) no
C4 C3 H3 119.8 no
C2 C3 H3 119.8 no
C5 C4 C3 119.8(4) no
C5 C4 H4 120.1 no
C3 C4 H4 120.1 no
C4 C5 C6 120.6(4) no
C4 C5 H5 119.7 no
C6 C5 H5 119.7 no
C1 C6 C5 121.3(4) no
C1 C6 H6 119.3 no
C5 C6 H6 119.3 no
C8 C7 C12 118.6(3) no
C8 C7 P1 121.5(3) no
C12 C7 P1 119.5(3) no
C7 C8 C9 121.0(4) no
C7 C8 H8 119.5 no
C9 C8 H8 119.5 no
C10 C9 C8 120.3(4) no
C10 C9 H9 119.9 no
C8 C9 H9 119.9 no
C9 C10 C11 119.3(4) no
C9 C10 H10 120.3 no
C11 C10 H10 120.3 no
C12 C11 C10 121.0(4) no
C12 C11 H11 119.5 no
C10 C11 H11 119.5 no
C11 C12 C7 119.7(4) no
C11 C12 H12 120.1 no
C7 C12 H12 120.1 no
N C13 C14 113.6(2) no
N C13 C34 113.2(3) no
C14 C13 C34 110.9(2) no
N C13 H13 106.2 no
C14 C13 H13 106.2 no
C34 C13 H13 106.2 no
O C14 C15 105.5(2) no
O C14 C13 111.0(2) no
C15 C14 C13 115.5(2) no
O C14 H14 108.2 no
C15 C14 H14 108.2 no
C13 C14 H14 108.2 no
C16 C15 C20 118.5(3) no
C16 C15 C14 121.7(3) no
C20 C15 C14 119.8(3) no
C15 C16 C17 121.5(4) no
C15 C16 H16 119.2 no
C17 C16 H16 119.2 no
C18 C17 C16 119.6(4) no
C18 C17 H17 120.2 no
C16 C17 H17 120.2 no
C17 C18 C19 120.7(4) no
C17 C18 H18 119.7 no
C19 C18 H18 119.7 no
C18 C19 C20 120.1(4) no
C18 C19 H19 120.0 no
C20 C19 H19 120.0 no
C15 C20 C19 119.6(4) no
C15 C20 H20 120.2 no
C19 C20 H20 120.2 no
C26 C21 C22 118.4(3) no
C26 C21 P2 121.9(3) no
C22 C21 P2 119.6(3) no
C23 C22 C21 121.3(4) no
C23 C22 H22 119.3 no
C21 C22 H22 119.3 no
C22 C23 C24 119.5(4) no
C22 C23 H23 120.2 no
C24 C23 H23 120.2 no
C25 C24 C23 120.2(4) no
C25 C24 H24 119.9 no
C23 C24 H24 119.9 no
C24 C25 C26 120.3(4) no
C24 C25 H25 119.8 no
C26 C25 H25 119.8 no
C21 C26 C25 120.2(4) no
C21 C26 H26 119.9 no
C25 C26 H26 119.9 no
C32 C27 C28 118.2(3) no
C32 C27 P2 123.2(3) no
C28 C27 P2 118.6(3) no
C29 C28 C27 120.6(4) no
C29 C28 H28 119.7 no
C27 C28 H28 119.7 no
C30 C29 C28 119.7(4) no
C30 C29 H29 120.2 no
C28 C29 H29 120.2 no
C29 C30 C31 120.3(4) no
C29 C30 H30 119.9 no
C31 C30 H30 119.9 no
C32 C31 C30 119.8(4) no
C32 C31 H31 120.1 no
C30 C31 H31 120.1 no
C31 C32 C27 121.4(4) no
C31 C32 H32 119.3 no
C27 C32 H32 119.3 no
N C33 H33A 109.5 no
N C33 H33B 109.5 no
H33A C33 H33B 109.5 no
N C33 H33C 109.5 no
H33A C33 H33C 109.5 no
H33B C33 H33C 109.5 no
C13 C34 H34A 109.5 no
C13 C34 H34B 109.5 no
H34A C34 H34B 109.5 no
C13 C34 H34C 109.5 no
H34A C34 H34C 109.5 no
H34B C34 H34C 109.5 no
C36 C35 C39 108.9(5) no
C36 C35 Ru 72.1(2) no
C39 C35 Ru 70.4(2) no
C36 C35 H35 125.6 no
C39 C35 H35 125.6 no
Ru C35 H35 123.6 no
C35 C36 C37 108.3(4) no
C35 C36 Ru 72.0(2) no
C37 C36 Ru 69.3(2) no
C35 C36 H36 125.9 no
C37 C36 H36 125.9 no
Ru C36 H36 124.4 no
C38 C37 C36 106.5(4) no
C38 C37 Ru 70.6(2) no
C36 C37 Ru 73.1(2) no
C38 C37 H37 126.7 no
C36 C37 H37 126.7 no
Ru C37 H37 121.4 no
C39 C38 C37 109.7(4) no
C39 C38 Ru 73.2(2) no
C37 C38 Ru 71.7(2) no
C39 C38 H38 125.1 no
C37 C38 H38 125.1 no
Ru C38 H38 121.6 no
C38 C39 C35 106.6(4) no
C38 C39 Ru 69.9(2) no
C35 C39 Ru 72.1(2) no
C38 C39 H39 126.7 no
C35 C39 H39 126.7 no
Ru C39 H39 123.0 no

loop_
_geom_bond_atom_site_label_1
_geom_bond_atom_site_label_2
_geom_bond_site_symmetry_2
_geom_bond_distance
_geom_bond_publ_flag
Ru C38 . 2.171(4) no
Ru C37 . 2.186(3) no
Ru C39 . 2.213(4) no
Ru C35 . 2.235(4) no
Ru C36 . 2.235(4) no
Ru P2 . 2.2675(8) yes
Ru P1 . 2.2906(8) yes
Ru Cl . 2.4382(9) yes
P1 N . 1.684(2) yes
P1 C1 . 1.838(3) no
P1 C7 . 1.838(3) no
P2 O . 1.631(2) yes
P2 C21 . 1.836(3) no
P2 C27 . 1.837(3) no
O C14 . 1.445(3) no
N C33 . 1.457(4) no
N C13 . 1.471(4) no
C1 C6 . 1.381(5) no
C1 C2 . 1.394(5) no
C2 C3 . 1.386(5) no
C2 H2 . 0.9300 no
C3 C4 . 1.372(6) no
C3 H3 . 0.9300 no
C4 C5 . 1.347(7) no
C4 H4 . 0.9300 no
C5 C6 . 1.385(5) no
C5 H5 . 0.9300 no
C6 H6 . 0.9300 no
C7 C8 . 1.385(5) no
C7 C12 . 1.386(5) no
C8 C9 . 1.389(5) no
C8 H8 . 0.9300 no
C9 C10 . 1.356(6) no
C9 H9 . 0.9300 no
C10 C11 . 1.388(6) no
C10 H10 . 0.9300 no
C11 C12 . 1.382(5) no
C11 H11 . 0.9300 no
C12 H12 . 0.9300 no
C13 C14 . 1.539(4) no
C13 C34 . 1.540(4) no
C13 H13 . 0.9800 no
C14 C15 . 1.508(4) no
C14 H14 . 0.9800 no
C15 C16 . 1.376(5) no
C15 C20 . 1.391(4) no
C16 C17 . 1.393(5) no
C16 H16 . 0.9300 no
C17 C18 . 1.363(6) no
C17 H17 . 0.9300 no
C18 C19 . 1.363(6) no
C18 H18 . 0.9300 no
C19 C20 . 1.414(5) no
C19 H19 . 0.9300 no
C20 H20 . 0.9300 no
C21 C26 . 1.378(5) no
C21 C22 . 1.391(5) no
C22 C23 . 1.380(5) no
C22 H22 . 0.9300 no
C23 C24 . 1.380(6) no
C23 H23 . 0.9300 no
C24 C25 . 1.361(6) no
C24 H24 . 0.9300 no
C25 C26 . 1.403(5) no
C25 H25 . 0.9300 no
C26 H26 . 0.9300 no
C27 C32 . 1.380(5) no
C27 C28 . 1.393(5) no
C28 C29 . 1.392(5) no
C28 H28 . 0.9300 no
C29 C30 . 1.372(6) no
C29 H29 . 0.9300 no
C30 C31 . 1.378(6) no
C30 H30 . 0.9300 no
C31 C32 . 1.377(5) no
C31 H31 . 0.9300 no
C32 H32 . 0.9300 no
C33 H33A . 0.9600 no
C33 H33B . 0.9600 no
C33 H33C . 0.9600 no
C34 H34A . 0.9600 no
C34 H34B . 0.9600 no
C34 H34C . 0.9600 no
C35 C36 . 1.377(6) no
C35 C39 . 1.430(6) no
C35 H35 . 0.9300 no
C36 C37 . 1.425(6) no
C36 H36 . 0.9300 no
C37 C38 . 1.410(5) no
C37 H37 . 0.9300 no
C38 C39 . 1.387(6) no
C38 H38 . 0.9300 no
C39 H39 . 0.9300 no
